data_4064801
loop_
_publ_author_name
'Hirano, Masafumi'
'Tatesawa, Shin-ya'
'Yabukami, Minoru'
'Ishihara, Yoko'
'Hara, Yusuke'
'Komine, Nobuyuki'
'Komiya, Sanshiro'

_publ_section_title
;
 Carbon--Hydrogen Bond Cleavage Reaction in Four-Coordinate
 (2,6-Dimethylbenzenethiolato)platinum(II) Complexes. Dramatic
 Acceleration by Thiolato Hydrogen Acceptor
;
_journal_issue 19
_journal_name_full Organometallics
_journal_page_first 5110
_journal_paper_doi 10.1021/om200345h
_journal_volume 30
_journal_year 2011
_chemical_formula_moiety 'C28 H48 P2 Pt S2 '
_chemical_formula_sum 'C28 H48 P2 Pt S2'
_chemical_formula_weight 705.84
_space_group_IT_number 14
_symmetry_cell_setting monoclinic
_symmetry_Int_Tables_number 14
_symmetry_space_group_name_Hall '-P 2ybc'
_symmetry_space_group_name_H-M 'P 1 21/c 1'
_cell_angle_alpha 90.0000
_cell_angle_beta 104.696(4)
_cell_angle_gamma 90.0000
_cell_formula_units_Z 4
_cell_length_a 8.621(3)
_cell_length_b 22.960(7)
_cell_length_c 16.389(5)
_cell_measurement_reflns_used 9006
_cell_measurement_temperature 200.0
_cell_measurement_theta_max 27.5
_cell_measurement_theta_min 3.0
_cell_volume 3137.9(17)
_computing_cell_refinement CrystalClear
_computing_data_collection CrystalClear
_computing_data_reduction CrystalStructure
_computing_publication_material 'CrystalStructure 3.8'
_computing_structure_refinement SHELXL
_computing_structure_solution SIR92
_diffrn_detector_area_resol_mean 7.31
_diffrn_measured_fraction_theta_full 0.984
_diffrn_measured_fraction_theta_max 0.984
_diffrn_measurement_device_type 'Rigaku Mercury'
_diffrn_measurement_method \w
_diffrn_radiation_type 'Mo K\a'
_diffrn_radiation_wavelength 0.71075
_diffrn_reflns_av_R_equivalents 0.030
_diffrn_reflns_limit_h_max 11
_diffrn_reflns_limit_h_min -9
_diffrn_reflns_limit_k_max 28
_diffrn_reflns_limit_k_min -29
_diffrn_reflns_limit_l_max 19
_diffrn_reflns_limit_l_min -21
_diffrn_reflns_number 24595
_diffrn_reflns_theta_full 27.52
_diffrn_reflns_theta_max 27.52
_exptl_absorpt_coefficient_mu 4.704
_exptl_absorpt_correction_T_max 0.582
_exptl_absorpt_correction_T_min 0.236
_exptl_absorpt_correction_type numerical
_exptl_absorpt_process_details
;
    Higashi, T. (1999). Program for Absorption Correction.
    Rigaku Corporation, Tokyo, Japan.
;
_exptl_crystal_colour paleyellow
_exptl_crystal_density_diffrn 1.494
_exptl_crystal_density_method 'not measured'
_exptl_crystal_description prism
_exptl_crystal_F_000 1424.00
_exptl_crystal_size_max 0.49
_exptl_crystal_size_mid 0.17
_exptl_crystal_size_min 0.12
_refine_diff_density_max 2.45
_refine_diff_density_min -1.03
_refine_ls_extinction_method none
_refine_ls_goodness_of_fit_ref 0.946
_refine_ls_hydrogen_treatment refall
_refine_ls_number_parameters 299
_refine_ls_number_reflns 7112
_refine_ls_R_factor_gt 0.0303
_refine_ls_shift/su_max 0.0020
_refine_ls_structure_factor_coef Fsqd
_refine_ls_weighting_details 'w = 1/[\s^2^(Fo^2^)+(0.0572P)^2^+5.2422P] where P=(Fo^2^+2Fc^2^)/3'
_refine_ls_weighting_scheme calc
_refine_ls_wR_factor_ref 0.0884
_reflns_number_gt 6271
_reflns_number_total 7112
_reflns_threshold_expression F^2^>2.0\s(F^2^)
_cod_data_source_file om200345h_si_003.cif
_cod_data_source_block '__Compound-4b'
_cod_original_cell_volume 3137.7(16)
_cod_original_formula_sum 'C28 H48 P2 Pt S2 '
_cod_database_code 4064801

loop_
_symmetry_equiv_pos_site_id
_symmetry_equiv_pos_as_xyz
1 +X,+Y,+Z
2 -X,1/2+Y,1/2-Z
3 -X,-Y,-Z
4 +X,1/2-Y,1/2+Z

loop_
_atom_site_label
_atom_site_type_symbol
_atom_site_fract_x
_atom_site_fract_y
_atom_site_fract_z
_atom_site_U_iso_or_equiv
_atom_site_adp_type
_atom_site_occupancy
_atom_site_symmetry_multiplicity
_atom_site_calc_flag
_atom_site_refinement_flags
Pt(1) Pt 0.647139(16) 0.117461(6) 0.319066(8) 0.02871(5) Uani 1.00 1 d .
S(1) S 0.39283(13) 0.09985(5) 0.22706(7) 0.0426(2) Uani 1.00 1 d .
S(2) S 0.89651(13) 0.13116(5) 0.41623(7) 0.0410(2) Uani 1.00 1 d .
P(1) P 0.52010(12) 0.19786(4) 0.36068(7) 0.0347(2) Uani 1.00 1 d .
P(2) P 0.77869(12) 0.03891(4) 0.27557(7) 0.0363(2) Uani 1.00 1 d .
C(1) C 0.3293(4) 0.02662(18) 0.2228(2) 0.0409(8) Uani 1.00 1 d .
C(2) C 0.3278(5) -0.0067(2) 0.2953(3) 0.0454(9) Uani 1.00 1 d .
C(3) C 0.2782(6) -0.0645(2) 0.2857(4) 0.0630(13) Uani 1.00 1 d .
C(4) C 0.2244(7) -0.0895(2) 0.2077(4) 0.0758(18) Uani 1.00 1 d .
C(5) C 0.2167(6) -0.0567(2) 0.1376(4) 0.0714(17) Uani 1.00 1 d .
C(6) C 0.2663(6) 0.0008(2) 0.1424(3) 0.0561(12) Uani 1.00 1 d .
C(7) C 0.3753(6) 0.0190(2) 0.3819(3) 0.0557(11) Uani 1.00 1 d .
C(8) C 0.2592(9) 0.0350(3) 0.0634(3) 0.088(2) Uani 1.00 1 d .
C(9) C 0.9750(4) 0.20278(18) 0.4305(2) 0.0404(8) Uani 1.00 1 d .
C(10) C 0.9876(5) 0.23811(19) 0.3621(3) 0.0491(10) Uani 1.00 1 d .
C(11) C 1.0550(6) 0.2931(2) 0.3782(4) 0.0670(16) Uani 1.00 1 d .
C(12) C 1.1123(7) 0.3131(2) 0.4581(6) 0.086(2) Uani 1.00 1 d .
C(13) C 1.1039(6) 0.2785(2) 0.5252(4) 0.0765(19) Uani 1.00 1 d .
C(14) C 1.0346(5) 0.2226(2) 0.5132(3) 0.0553(12) Uani 1.00 1 d .
C(15) C 0.9338(6) 0.2183(2) 0.2729(3) 0.0631(13) Uani 1.00 1 d .
C(16) C 1.0270(7) 0.1861(2) 0.5874(3) 0.0724(16) Uani 1.00 1 d .
C(17) C 0.6408(5) 0.2549(2) 0.4246(3) 0.0501(10) Uani 1.00 1 d .
C(18) C 0.5483(7) 0.3045(2) 0.4526(4) 0.080(2) Uani 1.00 1 d .
C(19) C 0.3848(5) 0.1762(2) 0.4238(3) 0.0486(10) Uani 1.00 1 d .
C(20) C 0.4697(8) 0.1490(2) 0.5084(3) 0.0667(14) Uani 1.00 1 d .
C(21) C 0.3914(5) 0.23872(19) 0.2738(3) 0.0493(10) Uani 1.00 1 d .
C(22) C 0.4792(8) 0.2627(3) 0.2119(4) 0.086(2) Uani 1.00 1 d .
C(23) C 0.8990(5) -0.0049(2) 0.3614(3) 0.0518(11) Uani 1.00 1 d .
C(24) C 0.8004(8) -0.0289(2) 0.4191(4) 0.0770(17) Uani 1.00 1 d .
C(25) C 0.6631(5) -0.0157(2) 0.2049(3) 0.0507(11) Uani 1.00 1 d .
C(26) C 0.7597(7) -0.0648(2) 0.1770(4) 0.0782(19) Uani 1.00 1 d .
C(27) C 0.9235(6) 0.0636(2) 0.2189(3) 0.0573(12) Uani 1.00 1 d .
C(28) C 0.8488(9) 0.0943(3) 0.1365(3) 0.0823(19) Uani 1.00 1 d .
H(1) H 0.2815 -0.0872 0.3346 0.076 Uiso 1.00 1 c R
H(2) H 0.1930 -0.1293 0.2025 0.091 Uiso 1.00 1 c R
H(3) H 0.1758 -0.0738 0.0836 0.086 Uiso 1.00 1 c R
H(4) H 0.4907 0.0136 0.4057 0.067 Uiso 1.00 1 c R
H(5) H 0.3161 -0.0004 0.4179 0.067 Uiso 1.00 1 c R
H(6) H 0.3501 0.0607 0.3788 0.067 Uiso 1.00 1 c R
H(7) H 0.1564 0.0556 0.0464 0.105 Uiso 1.00 1 c R
H(8) H 0.2694 0.0085 0.0182 0.105 Uiso 1.00 1 c R
H(9) H 0.3471 0.0633 0.0740 0.105 Uiso 1.00 1 c R
H(10) H 1.0612 0.3173 0.3322 0.080 Uiso 1.00 1 c R
H(11) H 1.1581 0.3509 0.4675 0.104 Uiso 1.00 1 c R
H(12) H 1.1457 0.2927 0.5809 0.092 Uiso 1.00 1 c R
H(13) H 1.0228 0.1989 0.2568 0.076 Uiso 1.00 1 c R
H(14) H 0.8990 0.2520 0.2361 0.076 Uiso 1.00 1 c R
H(15) H 0.8442 0.1910 0.2670 0.076 Uiso 1.00 1 c R
H(16) H 0.9266 0.1940 0.6030 0.087 Uiso 1.00 1 c R
H(17) H 1.1181 0.1954 0.6350 0.087 Uiso 1.00 1 c R
H(18) H 1.0314 0.1448 0.5728 0.087 Uiso 1.00 1 c R
H(19) H 0.7100 0.2365 0.4756 0.060 Uiso 1.00 1 c R
H(20) H 0.7121 0.2718 0.3920 0.060 Uiso 1.00 1 c R
H(21) H 0.5300 0.3356 0.4103 0.096 Uiso 1.00 1 c R
H(22) H 0.6105 0.3198 0.5069 0.096 Uiso 1.00 1 c R
H(23) H 0.4449 0.2899 0.4587 0.096 Uiso 1.00 1 c R
H(24) H 0.3242 0.2108 0.4343 0.058 Uiso 1.00 1 c R
H(25) H 0.3066 0.1478 0.3913 0.058 Uiso 1.00 1 c R
H(26) H 0.4782 0.1068 0.5016 0.080 Uiso 1.00 1 c R
H(27) H 0.4082 0.1570 0.5499 0.080 Uiso 1.00 1 c R
H(28) H 0.5774 0.1657 0.5280 0.080 Uiso 1.00 1 c R
H(29) H 0.3038 0.2130 0.2432 0.059 Uiso 1.00 1 c R
H(30) H 0.3420 0.2715 0.2974 0.059 Uiso 1.00 1 c R
H(31) H 0.5206 0.3016 0.2300 0.103 Uiso 1.00 1 c R
H(32) H 0.4052 0.2651 0.1557 0.103 Uiso 1.00 1 c R
H(33) H 0.5687 0.2368 0.2099 0.103 Uiso 1.00 1 c R
H(34) H 0.9474 -0.0377 0.3374 0.062 Uiso 1.00 1 c R
H(35) H 0.9874 0.0193 0.3951 0.062 Uiso 1.00 1 c R
H(36) H 0.8031 -0.0012 0.4650 0.092 Uiso 1.00 1 c R
H(37) H 0.8455 -0.0662 0.4427 0.092 Uiso 1.00 1 c R
H(38) H 0.6892 -0.0346 0.3866 0.092 Uiso 1.00 1 c R
H(39) H 0.5860 -0.0336 0.2331 0.061 Uiso 1.00 1 c R
H(40) H 0.5998 0.0044 0.1538 0.061 Uiso 1.00 1 c R
H(41) H 0.7889 -0.0531 0.1253 0.094 Uiso 1.00 1 c R
H(42) H 0.6945 -0.1003 0.1662 0.094 Uiso 1.00 1 c R
H(43) H 0.8573 -0.0723 0.2216 0.094 Uiso 1.00 1 c R
H(44) H 1.0004 0.0904 0.2557 0.069 Uiso 1.00 1 c R
H(45) H 0.9848 0.0295 0.2071 0.069 Uiso 1.00 1 c R
H(46) H 0.8222 0.0656 0.0907 0.099 Uiso 1.00 1 c R
H(47) H 0.9249 0.1228 0.1245 0.099 Uiso 1.00 1 c R
H(48) H 0.7509 0.1144 0.1408 0.099 Uiso 1.00 1 c R

loop_
_atom_site_aniso_label
_atom_site_aniso_U_11
_atom_site_aniso_U_22
_atom_site_aniso_U_33
_atom_site_aniso_U_12
_atom_site_aniso_U_13
_atom_site_aniso_U_23
Pt(1) 0.02487(9) 0.02964(9) 0.03173(10) 0.00016(4) 0.00737(6) 0.00017(5)
S(1) 0.0338(5) 0.0419(5) 0.0452(5) -0.0010(4) -0.0024(4) 0.0001(4)
S(2) 0.0333(5) 0.0376(4) 0.0450(5) -0.0013(3) -0.0032(4) 0.0013(4)
P(1) 0.0271(4) 0.0325(4) 0.0448(5) 0.0037(3) 0.0099(4) 0.0008(3)
P(2) 0.0286(4) 0.0364(4) 0.0449(5) 0.0035(3) 0.0110(4) -0.0046(4)
C(1) 0.0261(18) 0.043(2) 0.051(2) 0.0000(15) 0.0039(16) -0.0053(17)
C(2) 0.029(2) 0.048(2) 0.058(2) 0.0006(17) 0.0095(18) -0.0003(19)
C(3) 0.049(2) 0.051(2) 0.088(3) -0.004(2) 0.016(2) 0.006(2)
C(4) 0.056(3) 0.045(2) 0.117(5) -0.013(2) 0.005(3) -0.016(3)
C(5) 0.056(3) 0.063(3) 0.081(3) 0.002(2) -0.008(2) -0.029(3)
C(6) 0.043(2) 0.058(2) 0.060(2) 0.001(2) -0.001(2) -0.016(2)
C(7) 0.056(2) 0.060(2) 0.054(2) -0.001(2) 0.018(2) 0.004(2)
C(8) 0.108(5) 0.091(4) 0.048(3) 0.005(4) -0.011(3) -0.010(3)
C(9) 0.0229(17) 0.0377(19) 0.058(2) 0.0017(14) 0.0044(16) -0.0010(17)
C(10) 0.029(2) 0.041(2) 0.079(3) 0.0035(16) 0.017(2) 0.006(2)
C(11) 0.037(2) 0.040(2) 0.128(5) 0.0013(19) 0.027(3) 0.007(2)
C(12) 0.054(3) 0.037(2) 0.163(7) -0.003(2) 0.017(4) -0.019(3)
C(13) 0.046(3) 0.066(3) 0.105(4) 0.005(2) -0.004(3) -0.043(3)
C(14) 0.041(2) 0.053(2) 0.065(3) 0.011(2) -0.001(2) -0.018(2)
C(15) 0.055(3) 0.072(3) 0.066(3) -0.008(2) 0.024(2) 0.015(2)
C(16) 0.073(3) 0.087(4) 0.050(2) 0.007(3) 0.002(2) -0.020(2)
C(17) 0.033(2) 0.045(2) 0.071(3) -0.0006(17) 0.011(2) -0.014(2)
C(18) 0.058(3) 0.056(3) 0.124(5) 0.000(2) 0.018(3) -0.043(3)
C(19) 0.042(2) 0.045(2) 0.065(2) -0.0011(18) 0.027(2) -0.002(2)
C(20) 0.087(4) 0.065(3) 0.057(3) -0.004(2) 0.035(2) -0.001(2)
C(21) 0.044(2) 0.039(2) 0.061(2) 0.0078(18) 0.004(2) 0.0058(19)
C(22) 0.072(4) 0.098(4) 0.086(4) 0.013(3) 0.015(3) 0.050(3)
C(23) 0.045(2) 0.043(2) 0.063(2) 0.0108(19) 0.004(2) -0.002(2)
C(24) 0.087(4) 0.072(3) 0.072(3) 0.019(3) 0.020(3) 0.033(3)
C(25) 0.034(2) 0.053(2) 0.063(2) -0.0017(18) 0.009(2) -0.022(2)
C(26) 0.063(3) 0.066(3) 0.106(4) 0.000(2) 0.022(3) -0.047(3)
C(27) 0.051(2) 0.056(2) 0.077(3) -0.006(2) 0.037(2) -0.013(2)
C(28) 0.102(5) 0.099(4) 0.060(3) -0.023(4) 0.046(3) -0.008(3)

loop_
_atom_type_symbol
_atom_type_description
_atom_type_scat_dispersion_real
_atom_type_scat_dispersion_imag
_atom_type_scat_source
C C 0.003 0.002
;
International Tables for Crystallography
(1992, Vol. C, Tables 4.2.6.8 and 6.1.1.4)
;
H H 0.000 0.000
;
International Tables for Crystallography
(1992, Vol. C, Table 6.1.1.4)
;
P P 0.102 0.094
;
International Tables for Crystallography
(1992, Vol. C, Tables 4.2.6.8 and 6.1.1.4)
;
Pt Pt -1.703 8.390
;
International Tables for Crystallography
(1992, Vol. C, Tables 4.2.6.8 and 6.1.1.4)
;
S S 0.125 0.123
;
International Tables for Crystallography
(1992, Vol. C, Tables 4.2.6.8 and 6.1.1.4)
;

loop_
_geom_angle_atom_site_label_1
_geom_angle_atom_site_label_2
_geom_angle_atom_site_label_3
_geom_angle
_geom_angle_publ_flag
S(1) Pt(1) S(2) 176.67(4) yes
S(1) Pt(1) P(1) 83.89(3) yes
S(1) Pt(1) P(2) 96.72(3) yes
S(2) Pt(1) P(1) 96.46(3) yes
S(2) Pt(1) P(2) 83.03(3) yes
P(1) Pt(1) P(2) 178.29(3) yes
Pt(1) S(1) C(1) 114.66(13) yes
Pt(1) S(2) C(9) 117.83(13) yes
Pt(1) P(1) C(17) 119.52(15) yes
Pt(1) P(1) C(19) 111.53(15) yes
Pt(1) P(1) C(21) 114.57(16) yes
C(17) P(1) C(19) 103.0(2) yes
C(17) P(1) C(21) 102.9(2) yes
C(19) P(1) C(21) 103.5(2) yes
Pt(1) P(2) C(23) 114.55(17) yes
Pt(1) P(2) C(25) 119.70(15) yes
Pt(1) P(2) C(27) 111.30(17) yes
C(23) P(2) C(25) 102.9(2) yes
C(23) P(2) C(27) 103.6(2) yes
C(25) P(2) C(27) 103.0(2) yes
S(1) C(1) C(2) 123.5(3) yes
S(1) C(1) C(6) 118.4(3) yes
C(2) C(1) C(6) 118.0(4) yes
C(1) C(2) C(3) 119.3(4) yes
C(1) C(2) C(7) 121.6(4) yes
C(3) C(2) C(7) 119.1(4) yes
C(2) C(3) C(4) 121.7(5) yes
C(3) C(4) C(5) 119.2(5) yes
C(4) C(5) C(6) 122.2(5) yes
C(1) C(6) C(5) 119.4(5) yes
C(1) C(6) C(8) 120.2(4) yes
C(5) C(6) C(8) 120.4(5) yes
S(2) C(9) C(10) 122.3(3) yes
S(2) C(9) C(14) 117.7(3) yes
C(10) C(9) C(14) 119.9(4) yes
C(9) C(10) C(11) 119.1(5) yes
C(9) C(10) C(15) 122.5(4) yes
C(11) C(10) C(15) 118.4(5) yes
C(10) C(11) C(12) 121.6(6) yes
C(11) C(12) C(13) 119.9(5) yes
C(12) C(13) C(14) 121.4(6) yes
C(9) C(14) C(13) 118.1(5) yes
C(9) C(14) C(16) 121.6(4) yes
C(13) C(14) C(16) 120.3(5) yes
P(1) C(17) C(18) 116.2(3) yes
P(1) C(19) C(20) 113.6(3) yes
P(1) C(21) C(22) 113.6(3) yes
P(2) C(23) C(24) 112.3(3) yes
P(2) C(25) C(26) 116.3(3) yes
P(2) C(27) C(28) 114.0(4) yes
C(2) C(3) H(1) 119.1 no
C(4) C(3) H(1) 119.1 no
C(3) C(4) H(2) 120.4 no
C(5) C(4) H(2) 120.4 no
C(4) C(5) H(3) 118.9 no
C(6) C(5) H(3) 118.9 no
C(2) C(7) H(4) 109.5 no
C(2) C(7) H(5) 109.5 no
C(2) C(7) H(6) 109.5 no
H(4) C(7) H(5) 109.5 no
H(4) C(7) H(6) 109.5 no
H(5) C(7) H(6) 109.5 no
C(6) C(8) H(7) 109.5 no
C(6) C(8) H(8) 109.5 no
C(6) C(8) H(9) 109.5 no
H(7) C(8) H(8) 109.5 no
H(7) C(8) H(9) 109.5 no
H(8) C(8) H(9) 109.5 no
C(10) C(11) H(10) 119.2 no
C(12) C(11) H(10) 119.2 no
C(11) C(12) H(11) 120.1 no
C(13) C(12) H(11) 120.1 no
C(12) C(13) H(12) 119.3 no
C(14) C(13) H(12) 119.3 no
C(10) C(15) H(13) 109.5 no
C(10) C(15) H(14) 109.5 no
C(10) C(15) H(15) 109.5 no
H(13) C(15) H(14) 109.5 no
H(13) C(15) H(15) 109.5 no
H(14) C(15) H(15) 109.5 no
C(14) C(16) H(16) 109.5 no
C(14) C(16) H(17) 109.5 no
C(14) C(16) H(18) 109.5 no
H(16) C(16) H(17) 109.5 no
H(16) C(16) H(18) 109.5 no
H(17) C(16) H(18) 109.5 no
P(1) C(17) H(19) 108.2 no
P(1) C(17) H(20) 108.2 no
C(18) C(17) H(19) 108.2 no
C(18) C(17) H(20) 108.2 no
H(19) C(17) H(20) 107.4 no
C(17) C(18) H(21) 109.5 no
C(17) C(18) H(22) 109.5 no
C(17) C(18) H(23) 109.5 no
H(21) C(18) H(22) 109.5 no
H(21) C(18) H(23) 109.5 no
H(22) C(18) H(23) 109.5 no
P(1) C(19) H(24) 108.8 no
P(1) C(19) H(25) 108.9 no
C(20) C(19) H(24) 108.8 no
C(20) C(19) H(25) 108.8 no
H(24) C(19) H(25) 107.7 no
C(19) C(20) H(26) 109.5 no
C(19) C(20) H(27) 109.5 no
C(19) C(20) H(28) 109.5 no
H(26) C(20) H(27) 109.5 no
H(26) C(20) H(28) 109.5 no
H(27) C(20) H(28) 109.5 no
P(1) C(21) H(29) 108.8 no
P(1) C(21) H(30) 108.8 no
C(22) C(21) H(29) 108.9 no
C(22) C(21) H(30) 108.9 no
H(29) C(21) H(30) 107.7 no
C(21) C(22) H(31) 109.5 no
C(21) C(22) H(32) 109.5 no
C(21) C(22) H(33) 109.5 no
H(31) C(22) H(32) 109.5 no
H(31) C(22) H(33) 109.5 no
H(32) C(22) H(33) 109.5 no
P(2) C(23) H(34) 109.1 no
P(2) C(23) H(35) 109.1 no
C(24) C(23) H(34) 109.1 no
C(24) C(23) H(35) 109.1 no
H(34) C(23) H(35) 107.9 no
C(23) C(24) H(36) 109.5 no
C(23) C(24) H(37) 109.5 no
C(23) C(24) H(38) 109.5 no
H(36) C(24) H(37) 109.5 no
H(36) C(24) H(38) 109.5 no
H(37) C(24) H(38) 109.5 no
P(2) C(25) H(39) 108.2 no
P(2) C(25) H(40) 108.2 no
C(26) C(25) H(39) 108.2 no
C(26) C(25) H(40) 108.2 no
H(39) C(25) H(40) 107.4 no
C(25) C(26) H(41) 109.5 no
C(25) C(26) H(42) 109.5 no
C(25) C(26) H(43) 109.5 no
H(41) C(26) H(42) 109.5 no
H(41) C(26) H(43) 109.5 no
H(42) C(26) H(43) 109.5 no
P(2) C(27) H(44) 108.7 no
P(2) C(27) H(45) 108.7 no
C(28) C(27) H(44) 108.7 no
C(28) C(27) H(45) 108.7 no
H(44) C(27) H(45) 107.6 no
C(27) C(28) H(46) 109.5 no
C(27) C(28) H(47) 109.5 no
C(27) C(28) H(48) 109.5 no
H(46) C(28) H(47) 109.5 no
H(46) C(28) H(48) 109.5 no
H(47) C(28) H(48) 109.5 no

loop_
_geom_bond_atom_site_label_1
_geom_bond_atom_site_label_2
_geom_bond_distance
_geom_bond_publ_flag
Pt(1) S(1) 2.3593(10) yes
Pt(1) S(2) 2.3493(9) yes
Pt(1) P(1) 2.3347(10) yes
Pt(1) P(2) 2.3360(10) yes
S(1) C(1) 1.764(4) yes
S(2) C(9) 1.771(4) yes
P(1) C(17) 1.828(4) yes
P(1) C(19) 1.814(5) yes
P(1) C(21) 1.826(4) yes
P(2) C(23) 1.823(4) yes
P(2) C(25) 1.822(4) yes
P(2) C(27) 1.825(6) yes
C(1) C(2) 1.415(6) yes
C(1) C(6) 1.422(6) yes
C(2) C(3) 1.390(6) yes
C(2) C(7) 1.496(6) yes
C(3) C(4) 1.372(9) yes
C(4) C(5) 1.361(10) yes
C(5) C(6) 1.382(7) yes
C(6) C(8) 1.502(8) yes
C(9) C(10) 1.409(7) yes
C(9) C(14) 1.399(6) yes
C(10) C(11) 1.386(6) yes
C(10) C(15) 1.489(7) yes
C(11) C(12) 1.356(11) yes
C(12) C(13) 1.372(11) yes
C(13) C(14) 1.408(8) yes
C(14) C(16) 1.493(8) yes
C(17) C(18) 1.526(8) yes
C(19) C(20) 1.528(7) yes
C(21) C(22) 1.516(9) yes
C(23) C(24) 1.526(9) yes
C(25) C(26) 1.539(8) yes
C(27) C(28) 1.515(8) yes
C(3) H(1) 0.950 no
C(4) H(2) 0.950 no
C(5) H(3) 0.950 no
C(7) H(4) 0.980 no
C(7) H(5) 0.980 no
C(7) H(6) 0.980 no
C(8) H(7) 0.980 no
C(8) H(8) 0.980 no
C(8) H(9) 0.980 no
C(11) H(10) 0.950 no
C(12) H(11) 0.950 no
C(13) H(12) 0.950 no
C(15) H(13) 0.980 no
C(15) H(14) 0.980 no
C(15) H(15) 0.980 no
C(16) H(16) 0.980 no
C(16) H(17) 0.980 no
C(16) H(18) 0.980 no
C(17) H(19) 0.990 no
C(17) H(20) 0.990 no
C(18) H(21) 0.980 no
C(18) H(22) 0.980 no
C(18) H(23) 0.980 no
C(19) H(24) 0.990 no
C(19) H(25) 0.990 no
C(20) H(26) 0.980 no
C(20) H(27) 0.980 no
C(20) H(28) 0.980 no
C(21) H(29) 0.990 no
C(21) H(30) 0.990 no
C(22) H(31) 0.980 no
C(22) H(32) 0.980 no
C(22) H(33) 0.980 no
C(23) H(34) 0.990 no
C(23) H(35) 0.990 no
C(24) H(36) 0.980 no
C(24) H(37) 0.980 no
C(24) H(38) 0.980 no
C(25) H(39) 0.990 no
C(25) H(40) 0.990 no
C(26) H(41) 0.980 no
C(26) H(42) 0.980 no
C(26) H(43) 0.980 no
C(27) H(44) 0.990 no
C(27) H(45) 0.990 no
C(28) H(46) 0.980 no
C(28) H(47) 0.980 no
C(28) H(48) 0.980 no

loop_
_geom_contact_atom_site_label_1
_geom_contact_atom_site_label_2
_geom_contact_distance
_geom_contact_site_symmetry_2
Pt(1) C(1) 3.486(3) .
Pt(1) C(7) 3.590(5) .
Pt(1) C(9) 3.541(3) .
Pt(1) C(19) 3.442(5) .
Pt(1) C(21) 3.512(4) .
Pt(1) C(23) 3.510(4) .
Pt(1) C(27) 3.447(6) .
S(1) P(1) 3.1375(14) .
S(1) P(2) 3.5090(14) .
S(1) C(2) 2.805(4) .
S(1) C(6) 2.743(5) .
S(1) C(7) 3.178(5) .
S(1) C(8) 3.028(6) .
S(1) C(21) 3.280(4) .
S(2) P(1) 3.4935(14) .
S(2) P(2) 3.1054(14) .
S(2) C(10) 2.790(4) .
S(2) C(14) 2.719(5) .
S(2) C(15) 3.164(6) .
S(2) C(16) 3.020(5) .
S(2) C(23) 3.252(4) .
P(1) S(1) 3.1375(14) .
P(1) S(2) 3.4935(14) .
P(1) C(18) 2.852(6) .
P(1) C(20) 2.800(6) .
P(1) C(22) 2.801(7) .
P(2) S(1) 3.5090(14) .
P(2) S(2) 3.1054(14) .
P(2) C(24) 2.786(6) .
P(2) C(26) 2.859(6) .
P(2) C(28) 2.807(7) .
C(1) Pt(1) 3.486(3) .
C(1) C(3) 2.421(7) .
C(1) C(4) 2.806(7) .
C(1) C(5) 2.421(7) .
C(1) C(7) 2.541(6) .
C(1) C(8) 2.535(7) .
C(1) C(25) 3.120(6) .
C(1) C(27) 3.585(6) 1_455
C(2) S(1) 2.805(4) .
C(2) C(4) 2.412(7) .
C(2) C(5) 2.766(7) .
C(2) C(6) 2.432(7) .
C(2) C(25) 3.572(7) .
C(3) C(1) 2.421(7) .
C(3) C(5) 2.357(9) .
C(3) C(6) 2.766(8) .
C(3) C(7) 2.488(7) .
C(4) C(1) 2.806(7) .
C(4) C(2) 2.412(7) .
C(4) C(6) 2.401(8) .
C(5) C(1) 2.421(7) .
C(5) C(2) 2.766(7) .
C(5) C(3) 2.357(9) .
C(5) C(8) 2.504(9) .
C(6) S(1) 2.743(5) .
C(6) C(2) 2.432(7) .
C(6) C(3) 2.766(8) .
C(6) C(4) 2.401(8) .
C(6) C(25) 3.333(6) .
C(7) Pt(1) 3.590(5) .
C(7) S(1) 3.178(5) .
C(7) C(1) 2.541(6) .
C(7) C(3) 2.488(7) .
C(8) S(1) 3.028(6) .
C(8) C(1) 2.535(7) .
C(8) C(5) 2.504(9) .
C(9) Pt(1) 3.541(3) .
C(9) C(11) 2.410(7) .
C(9) C(12) 2.783(6) .
C(9) C(13) 2.407(7) .
C(9) C(15) 2.541(7) .
C(9) C(16) 2.525(7) .
C(9) C(17) 3.098(6) .
C(10) S(2) 2.790(4) .
C(10) C(12) 2.394(8) .
C(10) C(13) 2.765(8) .
C(10) C(14) 2.431(7) .
C(10) C(17) 3.419(7) .
C(11) C(9) 2.410(7) .
C(11) C(13) 2.361(10) .
C(11) C(14) 2.782(8) .
C(11) C(15) 2.470(8) .
C(12) C(9) 2.783(6) .
C(12) C(10) 2.394(8) .
C(12) C(14) 2.425(8) .
C(13) C(9) 2.407(7) .
C(13) C(10) 2.765(8) .
C(13) C(11) 2.361(10) .
C(13) C(16) 2.516(9) .
C(14) S(2) 2.719(5) .
C(14) C(10) 2.431(7) .
C(14) C(11) 2.782(8) .
C(14) C(12) 2.425(8) .
C(14) C(17) 3.418(6) .
C(15) S(2) 3.164(6) .
C(15) C(9) 2.541(7) .
C(15) C(11) 2.470(8) .
C(15) C(28) 3.579(9) .
C(16) S(2) 3.020(5) .
C(16) C(9) 2.525(7) .
C(16) C(13) 2.516(9) .
C(17) C(9) 3.098(6) .
C(17) C(10) 3.419(7) .
C(17) C(14) 3.418(6) .
C(17) C(19) 2.849(6) .
C(17) C(20) 3.316(8) .
C(17) C(21) 2.858(6) .
C(17) C(22) 3.415(8) .
C(18) P(1) 2.852(6) .
C(18) C(19) 3.247(7) .
C(18) C(21) 3.268(8) .
C(19) Pt(1) 3.442(5) .
C(19) C(17) 2.849(6) .
C(19) C(18) 3.247(7) .
C(19) C(21) 2.859(7) .
C(20) P(1) 2.800(6) .
C(20) C(17) 3.316(8) .
C(21) Pt(1) 3.512(4) .
C(21) S(1) 3.280(4) .
C(21) C(17) 2.858(6) .
C(21) C(18) 3.268(8) .
C(21) C(19) 2.859(7) .
C(22) P(1) 2.801(7) .
C(22) C(17) 3.415(8) .
C(23) Pt(1) 3.510(4) .
C(23) S(2) 3.252(4) .
C(23) C(25) 2.851(6) .
C(23) C(26) 3.260(8) .
C(23) C(27) 2.867(7) .
C(24) P(2) 2.786(6) .
C(24) C(25) 3.421(8) .
C(25) C(1) 3.120(6) .
C(25) C(2) 3.572(7) .
C(25) C(6) 3.333(6) .
C(25) C(23) 2.851(6) .
C(25) C(24) 3.421(8) .
C(25) C(27) 2.854(7) .
C(25) C(28) 3.334(9) .
C(26) P(2) 2.859(6) .
C(26) C(23) 3.260(8) .
C(26) C(27) 3.266(7) .
C(27) Pt(1) 3.447(6) .
C(27) C(1) 3.585(6) 1_655
C(27) C(23) 2.867(7) .
C(27) C(25) 2.854(7) .
C(27) C(26) 3.266(7) .
C(28) P(2) 2.807(7) .
C(28) C(15) 3.579(9) .
C(28) C(25) 3.334(9) .
Pt(1) H(4) 3.240 .
Pt(1) H(6) 3.238 .
Pt(1) H(15) 2.684 .
Pt(1) H(25) 3.503 .
Pt(1) H(33) 3.248 .
Pt(1) H(44) 3.513 .
Pt(1) H(48) 3.266 .
S(1) H(4) 3.457 .
S(1) H(6) 2.756 .
S(1) H(7) 3.300 .
S(1) H(9) 2.578 .
S(1) H(25) 3.167 .
S(1) H(29) 2.740 .
S(1) H(33) 3.533 .
S(1) H(39) 3.477 .
S(1) H(40) 3.244 .
S(1) H(44) 3.539 1_455
S(2) H(13) 3.445 .
S(2) H(15) 2.742 .
S(2) H(16) 3.334 .
S(2) H(18) 2.553 .
S(2) H(19) 3.190 .
S(2) H(20) 3.576 .
S(2) H(35) 2.733 .
S(2) H(36) 3.294 .
S(2) H(37) 3.147 3_756
S(2) H(44) 3.129 .
P(1) H(6) 3.518 .
P(1) H(15) 3.516 .
P(1) H(19) 2.335 .
P(1) H(20) 2.335 .
P(1) H(21) 3.260 .
P(1) H(23) 2.827 .
P(1) H(24) 2.330 .
P(1) H(25) 2.330 .
P(1) H(26) 3.203 .
P(1) H(27) 3.597 .
P(1) H(28) 2.761 .
P(1) H(29) 2.342 .
P(1) H(30) 2.342 .
P(1) H(31) 3.204 .
P(1) H(33) 2.758 .
P(2) H(15) 3.546 .
P(2) H(34) 2.343 .
P(2) H(35) 2.343 .
P(2) H(36) 3.193 .
P(2) H(37) 3.586 .
P(2) H(38) 2.732 .
P(2) H(39) 2.330 .
P(2) H(40) 2.330 .
P(2) H(41) 3.263 .
P(2) H(43) 2.840 .
P(2) H(44) 2.339 .
P(2) H(45) 2.339 .
P(2) H(46) 3.205 .
P(2) H(48) 2.769 .
C(1) H(1) 3.277 .
C(1) H(3) 3.277 .
C(1) H(4) 2.982 .
C(1) H(5) 3.287 .
C(1) H(6) 2.636 .
C(1) H(7) 2.973 .
C(1) H(8) 3.287 .
C(1) H(9) 2.621 .
C(1) H(39) 2.578 .
C(1) H(40) 2.884 .
C(1) H(44) 3.355 1_455
C(1) H(45) 2.916 1_455
C(2) H(1) 2.030 .
C(2) H(2) 3.268 .
C(2) H(4) 2.044 .
C(2) H(5) 2.043 .
C(2) H(6) 2.043 .
C(2) H(34) 3.590 1_455
C(2) H(38) 3.160 .
C(2) H(39) 2.742 .
C(2) H(44) 3.527 1_455
C(2) H(45) 3.059 1_455
C(3) H(2) 2.025 .
C(3) H(3) 3.211 .
C(3) H(4) 2.934 .
C(3) H(5) 2.570 .
C(3) H(6) 3.239 .
C(3) H(31) 3.572 2_645
C(3) H(34) 3.233 1_455
C(3) H(38) 3.576 .
C(3) H(39) 3.074 .
C(3) H(43) 3.516 1_455
C(3) H(45) 3.325 1_455
C(4) H(1) 2.013 .
C(4) H(3) 2.001 .
C(4) H(10) 3.202 2_645
C(4) H(31) 3.315 2_645
C(4) H(39) 3.298 .
C(4) H(43) 3.254 1_455
C(4) H(45) 3.424 1_455
C(5) H(1) 3.211 .
C(5) H(2) 2.015 .
C(5) H(7) 2.958 .
C(5) H(8) 2.592 .
C(5) H(9) 3.246 .
C(5) H(21) 3.518 2_645
C(5) H(39) 3.215 .
C(5) H(40) 3.536 .
C(5) H(45) 3.219 1_455
C(6) H(2) 3.256 .
C(6) H(3) 2.021 .
C(6) H(7) 2.049 .
C(6) H(8) 2.049 .
C(6) H(9) 2.049 .
C(6) H(39) 2.890 .
C(6) H(40) 2.835 .
C(6) H(45) 2.960 1_455
C(7) H(1) 2.624 .
C(7) H(4) 3.460 3_656
C(7) H(25) 3.028 .
C(7) H(26) 2.796 .
C(7) H(26) 3.516 3_656
C(7) H(35) 3.405 1_455
C(7) H(36) 3.284 3_656
C(7) H(38) 2.956 .
C(7) H(39) 3.599 .
C(8) H(3) 2.643 .
C(8) H(11) 3.066 4_454
C(8) H(40) 3.018 .
C(8) H(41) 3.043 3_655
C(8) H(46) 3.364 3_655
C(9) H(10) 3.267 .
C(9) H(12) 3.265 .
C(9) H(13) 2.979 .
C(9) H(14) 3.285 .
C(9) H(15) 2.644 .
C(9) H(16) 2.968 .
C(9) H(17) 3.269 .
C(9) H(18) 2.622 .
C(9) H(19) 2.687 .
C(9) H(20) 2.705 .
C(9) H(24) 3.001 1_655
C(9) H(25) 3.332 1_655
C(10) H(2) 3.462 2_655
C(10) H(10) 2.027 .
C(10) H(11) 3.249 .
C(10) H(13) 2.037 .
C(10) H(14) 2.037 .
C(10) H(15) 2.037 .
C(10) H(19) 3.383 .
C(10) H(20) 2.659 .
C(10) H(24) 2.910 1_655
C(10) H(25) 3.379 1_655
C(10) H(30) 3.562 1_655
C(11) H(2) 2.840 2_655
C(11) H(11) 2.009 .
C(11) H(12) 3.214 .
C(11) H(13) 2.904 .
C(11) H(14) 2.555 .
C(11) H(15) 3.230 .
C(11) H(20) 3.061 .
C(11) H(23) 3.286 1_655
C(11) H(24) 2.952 1_655
C(11) H(30) 3.127 1_655
C(11) H(42) 3.462 2_755
C(12) H(2) 3.478 2_655
C(12) H(3) 3.539 2_655
C(12) H(7) 3.325 4_655
C(12) H(10) 2.000 .
C(12) H(12) 2.015 .
C(12) H(20) 3.475 .
C(12) H(23) 2.914 1_655
C(12) H(24) 3.060 1_655
C(12) H(41) 3.553 2_755
C(12) H(42) 3.550 2_755
C(13) H(10) 3.216 .
C(13) H(11) 2.023 .
C(13) H(16) 2.954 .
C(13) H(17) 2.605 .
C(13) H(18) 3.268 .
C(13) H(19) 3.423 .
C(13) H(20) 3.529 .
C(13) H(23) 3.395 1_655
C(13) H(24) 3.111 1_655
C(13) H(29) 3.557 4_655
C(13) H(32) 3.083 4_655
C(13) H(47) 3.383 4_555
C(14) H(11) 3.281 .
C(14) H(12) 2.048 .
C(14) H(16) 2.041 .
C(14) H(17) 2.041 .
C(14) H(18) 2.041 .
C(14) H(19) 2.727 .
C(14) H(20) 3.185 .
C(14) H(24) 3.100 1_655
C(14) H(27) 3.466 1_655
C(14) H(32) 3.458 4_655
C(15) H(10) 2.604 .
C(15) H(16) 3.424 4_554
C(15) H(20) 3.296 .
C(15) H(29) 3.349 1_655
C(15) H(33) 3.083 .
C(15) H(44) 3.019 .
C(15) H(47) 3.261 .
C(15) H(48) 3.336 .
C(16) H(12) 2.665 .
C(16) H(14) 3.248 4_555
C(16) H(19) 3.102 .
C(16) H(27) 3.555 1_655
C(16) H(32) 3.360 4_655
C(16) H(37) 3.049 3_756
C(17) H(16) 3.595 .
C(17) H(21) 2.070 .
C(17) H(22) 2.070 .
C(17) H(23) 2.070 .
C(17) H(24) 2.952 .
C(17) H(28) 2.798 .
C(17) H(30) 2.898 .
C(17) H(31) 3.274 .
C(17) H(33) 3.439 .
C(18) H(11) 3.596 1_455
C(18) H(19) 2.063 .
C(18) H(20) 2.063 .
C(18) H(24) 2.855 .
C(18) H(28) 3.403 .
C(18) H(30) 2.813 .
C(18) H(31) 3.596 .
C(18) H(42) 3.300 2_655
C(19) H(6) 2.748 .
C(19) H(19) 3.048 .
C(19) H(23) 2.694 .
C(19) H(26) 2.072 .
C(19) H(27) 2.072 .
C(19) H(28) 2.072 .
C(19) H(29) 2.985 .
C(19) H(30) 2.971 .
C(20) H(1) 3.230 3_656
C(20) H(4) 3.561 .
C(20) H(6) 2.928 .
C(20) H(19) 3.030 .
C(20) H(23) 3.329 .
C(20) H(24) 2.071 .
C(20) H(25) 2.071 .
C(20) H(32) 3.272 4_555
C(20) H(37) 3.570 3_656
C(20) H(38) 3.597 3_656
C(21) H(12) 3.407 4_454
C(21) H(13) 3.250 1_455
C(21) H(17) 3.209 4_454
C(21) H(20) 3.042 .
C(21) H(21) 3.165 .
C(21) H(23) 3.171 .
C(21) H(24) 2.904 .
C(21) H(25) 3.052 .
C(21) H(31) 2.061 .
C(21) H(32) 2.061 .
C(21) H(33) 2.061 .
C(22) H(12) 3.370 4_454
C(22) H(14) 3.547 .
C(22) H(15) 3.461 .
C(22) H(17) 3.196 4_454
C(22) H(20) 3.127 .
C(22) H(21) 3.584 .
C(22) H(27) 3.162 4_554
C(22) H(29) 2.061 .
C(22) H(30) 2.061 .
C(23) H(5) 3.479 1_655
C(23) H(18) 3.393 3_756
C(23) H(36) 2.070 .
C(23) H(36) 3.317 3_756
C(23) H(37) 2.070 .
C(23) H(38) 2.070 .
C(23) H(39) 3.043 .
C(23) H(43) 2.712 .
C(23) H(44) 3.052 .
C(23) H(45) 2.917 .
C(24) H(4) 2.799 .
C(24) H(5) 3.156 3_656
C(24) H(18) 3.018 3_756
C(24) H(26) 3.499 3_656
C(24) H(27) 3.552 3_656
C(24) H(34) 2.073 .
C(24) H(35) 2.073 .
C(24) H(35) 3.138 3_756
C(24) H(36) 3.532 3_756
C(24) H(39) 3.139 .
C(24) H(43) 3.537 .
C(25) H(9) 3.514 .
C(25) H(34) 2.877 .
C(25) H(38) 2.960 .
C(25) H(41) 2.082 .
C(25) H(42) 2.082 .
C(25) H(43) 2.082 .
C(25) H(45) 2.953 .
C(25) H(46) 3.190 .
C(25) H(48) 3.317 .
C(26) H(8) 3.401 3_655
C(26) H(10) 3.137 2_745
C(26) H(11) 3.273 2_745
C(26) H(21) 3.421 2_645
C(26) H(34) 2.785 .
C(26) H(39) 2.074 .
C(26) H(40) 2.074 .
C(26) H(45) 2.866 .
C(26) H(46) 3.413 .
C(27) H(13) 3.239 .
C(27) H(15) 3.150 .
C(27) H(34) 3.004 .
C(27) H(35) 2.978 .
C(27) H(40) 3.043 .
C(27) H(41) 3.159 .
C(27) H(43) 3.174 .
C(27) H(46) 2.061 .
C(27) H(47) 2.061 .
C(27) H(48) 2.061 .
C(28) H(3) 3.591 3_655
C(28) H(7) 3.462 1_655
C(28) H(8) 3.424 3_655
C(28) H(13) 3.224 .
C(28) H(15) 3.091 .
C(28) H(22) 3.226 4_554
C(28) H(40) 3.043 .
C(28) H(41) 3.423 .
C(28) H(44) 2.059 .
C(28) H(45) 2.059 .
H(1) C(1) 3.277 .
H(1) C(2) 2.030 .
H(1) C(4) 2.013 .
H(1) C(5) 3.211 .
H(1) C(7) 2.624 .
H(1) C(20) 3.230 3_656
H(1) H(2) 2.315 .
H(1) H(4) 2.984 .
H(1) H(5) 2.391 .
H(1) H(6) 3.492 .
H(1) H(16) 3.347 3_656
H(1) H(26) 2.980 3_656
H(1) H(27) 3.278 3_656
H(1) H(28) 2.901 3_656
H(1) H(31) 3.386 2_645
H(1) H(34) 3.108 1_455
H(2) C(2) 3.268 .
H(2) C(3) 2.025 .
H(2) C(5) 2.015 .
H(2) C(6) 3.256 .
H(2) C(10) 3.462 2_645
H(2) C(11) 2.840 2_645
H(2) C(12) 3.478 2_645
H(2) H(1) 2.315 .
H(2) H(3) 2.301 .
H(2) H(10) 2.449 2_645
H(2) H(11) 3.586 2_645
H(2) H(14) 3.078 2_645
H(2) H(20) 2.980 2_645
H(2) H(21) 3.466 2_645
H(2) H(31) 2.908 2_645
H(2) H(43) 3.262 1_455
H(3) C(1) 3.277 .
H(3) C(3) 3.211 .
H(3) C(4) 2.001 .
H(3) C(6) 2.021 .
H(3) C(8) 2.643 .
H(3) C(12) 3.539 2_645
H(3) C(28) 3.591 3_655
H(3) H(2) 2.301 .
H(3) H(7) 3.028 .
H(3) H(7) 3.134 3_555
H(3) H(8) 2.409 .
H(3) H(9) 3.497 .
H(3) H(11) 3.279 2_645
H(3) H(21) 3.263 2_645
H(3) H(22) 3.600 2_645
H(3) H(46) 2.868 3_655
H(3) H(47) 3.487 3_655
H(4) Pt(1) 3.240 .
H(4) S(1) 3.457 .
H(4) C(1) 2.982 .
H(4) C(2) 2.044 .
H(4) C(3) 2.934 .
H(4) C(7) 3.460 3_656
H(4) C(20) 3.561 .
H(4) C(24) 2.799 .
H(4) H(1) 2.984 .
H(4) H(4) 3.117 3_656
H(4) H(5) 1.600 .
H(4) H(5) 2.963 3_656
H(4) H(6) 1.600 .
H(4) H(25) 3.447 .
H(4) H(26) 2.674 .
H(4) H(26) 3.133 3_656
H(4) H(36) 2.643 .
H(4) H(37) 3.485 .
H(4) H(38) 2.127 .
H(4) H(39) 3.321 .
H(5) C(1) 3.287 .
H(5) C(2) 2.043 .
H(5) C(3) 2.570 .
H(5) C(23) 3.479 1_455
H(5) C(24) 3.156 3_656
H(5) H(1) 2.391 .
H(5) H(4) 1.600 .
H(5) H(4) 2.963 3_656
H(5) H(6) 1.600 .
H(5) H(25) 3.430 .
H(5) H(26) 2.987 .
H(5) H(26) 3.109 3_656
H(5) H(34) 3.233 1_455
H(5) H(35) 2.799 1_455
H(5) H(36) 2.396 3_656
H(5) H(37) 3.334 3_656
H(5) H(38) 3.474 .
H(5) H(38) 3.315 3_656
H(6) Pt(1) 3.238 .
H(6) S(1) 2.756 .
H(6) P(1) 3.518 .
H(6) C(1) 2.636 .
H(6) C(2) 2.043 .
H(6) C(3) 3.239 .
H(6) C(19) 2.748 .
H(6) C(20) 2.928 .
H(6) H(1) 3.492 .
H(6) H(4) 1.600 .
H(6) H(5) 1.600 .
H(6) H(24) 3.586 .
H(6) H(25) 2.055 .
H(6) H(26) 2.294 .
H(6) H(27) 3.506 .
H(6) H(35) 3.343 1_455
H(6) H(36) 3.446 3_656
H(6) H(44) 3.247 1_455
H(7) S(1) 3.300 .
H(7) C(1) 2.973 .
H(7) C(5) 2.958 .
H(7) C(6) 2.049 .
H(7) C(12) 3.325 4_454
H(7) C(28) 3.462 1_455
H(7) H(3) 3.028 .
H(7) H(3) 3.134 3_555
H(7) H(8) 1.600 .
H(7) H(9) 1.600 .
H(7) H(11) 2.509 4_454
H(7) H(12) 3.535 4_454
H(7) H(41) 2.970 3_655
H(7) H(45) 3.385 1_455
H(7) H(46) 3.153 1_455
H(7) H(47) 3.049 1_455
H(8) C(1) 3.287 .
H(8) C(5) 2.592 .
H(8) C(6) 2.049 .
H(8) C(26) 3.401 3_655
H(8) C(28) 3.424 3_655
H(8) H(3) 2.409 .
H(8) H(7) 1.600 .
H(8) H(9) 1.600 .
H(8) H(11) 3.411 4_454
H(8) H(40) 3.138 .
H(8) H(40) 3.304 3_655
H(8) H(41) 2.498 3_655
H(8) H(46) 2.448 3_655
H(9) S(1) 2.578 .
H(9) C(1) 2.621 .
H(9) C(5) 3.246 .
H(9) C(6) 2.049 .
H(9) C(25) 3.514 .
H(9) H(3) 3.497 .
H(9) H(7) 1.600 .
H(9) H(8) 1.600 .
H(9) H(11) 2.853 4_454
H(9) H(40) 2.616 .
H(9) H(41) 3.187 3_655
H(9) H(48) 3.572 .
H(10) C(4) 3.202 2_655
H(10) C(9) 3.267 .
H(10) C(10) 2.027 .
H(10) C(12) 2.000 .
H(10) C(13) 3.216 .
H(10) C(15) 2.604 .
H(10) C(26) 3.137 2_755
H(10) H(2) 2.449 2_655
H(10) H(11) 2.296 .
H(10) H(13) 2.971 .
H(10) H(14) 2.359 .
H(10) H(15) 3.469 .
H(10) H(17) 3.402 4_554
H(10) H(20) 3.552 .
H(10) H(23) 3.487 1_655
H(10) H(24) 3.463 1_655
H(10) H(30) 2.826 1_655
H(10) H(41) 3.247 2_755
H(10) H(42) 2.825 2_755
H(10) H(43) 2.830 2_755
H(11) C(8) 3.066 4_655
H(11) C(10) 3.249 .
H(11) C(11) 2.009 .
H(11) C(13) 2.023 .
H(11) C(14) 3.281 .
H(11) C(18) 3.596 1_655
H(11) C(26) 3.273 2_755
H(11) H(2) 3.586 2_655
H(11) H(3) 3.279 2_655
H(11) H(7) 2.509 4_655
H(11) H(8) 3.411 4_655
H(11) H(9) 2.853 4_655
H(11) H(10) 2.296 .
H(11) H(12) 2.313 .
H(11) H(21) 3.579 1_655
H(11) H(23) 2.878 1_655
H(11) H(41) 2.781 2_755
H(11) H(42) 3.015 2_755
H(11) H(43) 3.540 2_755
H(12) C(9) 3.265 .
H(12) C(11) 3.214 .
H(12) C(12) 2.015 .
H(12) C(14) 2.048 .
H(12) C(16) 2.665 .
H(12) C(21) 3.407 4_655
H(12) C(22) 3.370 4_655
H(12) H(7) 3.535 4_655
H(12) H(11) 2.313 .
H(12) H(13) 3.320 4_555
H(12) H(16) 3.030 .
H(12) H(17) 2.436 .
H(12) H(18) 3.528 .
H(12) H(29) 2.666 4_655
H(12) H(32) 2.621 4_655
H(12) H(47) 2.932 4_555
H(13) S(2) 3.445 .
H(13) C(9) 2.979 .
H(13) C(10) 2.037 .
H(13) C(11) 2.904 .
H(13) C(21) 3.250 1_655
H(13) C(27) 3.239 .
H(13) C(28) 3.224 .
H(13) H(10) 2.971 .
H(13) H(12) 3.320 4_554
H(13) H(14) 1.600 .
H(13) H(15) 1.600 .
H(13) H(16) 3.469 4_554
H(13) H(17) 3.374 4_554
H(13) H(24) 3.384 1_655
H(13) H(25) 3.080 1_655
H(13) H(29) 2.509 1_655
H(13) H(30) 3.141 1_655
H(13) H(44) 2.497 .
H(13) H(47) 2.745 .
H(13) H(48) 3.256 .
H(14) C(9) 3.285 .
H(14) C(10) 2.037 .
H(14) C(11) 2.555 .
H(14) C(16) 3.248 4_554
H(14) C(22) 3.547 .
H(14) H(2) 3.078 2_655
H(14) H(10) 2.359 .
H(14) H(13) 1.600 .
H(14) H(15) 1.600 .
H(14) H(16) 2.573 4_554
H(14) H(17) 3.060 4_554
H(14) H(20) 3.379 .
H(14) H(29) 3.577 1_655
H(14) H(31) 3.432 .
H(14) H(33) 2.792 .
H(14) H(47) 3.523 .
H(15) Pt(1) 2.684 .
H(15) S(2) 2.742 .
H(15) P(1) 3.516 .
H(15) P(2) 3.546 .
H(15) C(9) 2.644 .
H(15) C(10) 2.037 .
H(15) C(11) 3.230 .
H(15) C(22) 3.461 .
H(15) C(27) 3.150 .
H(15) C(28) 3.091 .
H(15) H(10) 3.469 .
H(15) H(13) 1.600 .
H(15) H(14) 1.600 .
H(15) H(20) 3.181 .
H(15) H(33) 2.548 .
H(15) H(44) 2.704 .
H(15) H(47) 3.036 .
H(15) H(48) 2.678 .
H(16) S(2) 3.334 .
H(16) C(9) 2.968 .
H(16) C(13) 2.954 .
H(16) C(14) 2.041 .
H(16) C(15) 3.424 4_555
H(16) C(17) 3.595 .
H(16) H(1) 3.347 3_656
H(16) H(12) 3.030 .
H(16) H(13) 3.469 4_555
H(16) H(14) 2.573 4_555
H(16) H(17) 1.600 .
H(16) H(18) 1.600 .
H(16) H(19) 2.612 .
H(16) H(28) 3.020 .
H(17) C(9) 3.269 .
H(17) C(13) 2.605 .
H(17) C(14) 2.041 .
H(17) C(21) 3.209 4_655
H(17) C(22) 3.196 4_655
H(17) H(10) 3.402 4_555
H(17) H(12) 2.436 .
H(17) H(13) 3.374 4_555
H(17) H(14) 3.060 4_555
H(17) H(16) 1.600 .
H(17) H(18) 1.600 .
H(17) H(27) 3.278 1_655
H(17) H(29) 2.949 4_655
H(17) H(30) 2.964 4_655
H(17) H(31) 3.425 4_655
H(17) H(32) 2.577 4_655
H(17) H(37) 3.274 3_756
H(18) S(2) 2.553 .
H(18) C(9) 2.622 .
H(18) C(13) 3.268 .
H(18) C(14) 2.041 .
H(18) C(23) 3.393 3_756
H(18) C(24) 3.018 3_756
H(18) H(12) 3.528 .
H(18) H(16) 1.600 .
H(18) H(17) 1.600 .
H(18) H(19) 3.522 .
H(18) H(27) 3.375 1_655
H(18) H(34) 2.847 3_756
H(18) H(37) 2.141 3_756
H(18) H(38) 3.440 3_756
H(19) S(2) 3.190 .
H(19) P(1) 2.335 .
H(19) C(9) 2.687 .
H(19) C(10) 3.383 .
H(19) C(13) 3.423 .
H(19) C(14) 2.727 .
H(19) C(16) 3.102 .
H(19) C(18) 2.063 .
H(19) C(19) 3.048 .
H(19) C(20) 3.030 .
H(19) H(16) 2.612 .
H(19) H(18) 3.522 .
H(19) H(20) 1.596 .
H(19) H(21) 2.808 .
H(19) H(22) 2.208 .
H(19) H(23) 2.546 .
H(19) H(24) 3.275 .
H(19) H(28) 2.277 .
H(20) S(2) 3.576 .
H(20) P(1) 2.335 .
H(20) C(9) 2.705 .
H(20) C(10) 2.659 .
H(20) C(11) 3.061 .
H(20) C(12) 3.475 .
H(20) C(13) 3.529 .
H(20) C(14) 3.185 .
H(20) C(15) 3.296 .
H(20) C(18) 2.063 .
H(20) C(21) 3.042 .
H(20) C(22) 3.127 .
H(20) H(2) 2.980 2_655
H(20) H(10) 3.552 .
H(20) H(14) 3.379 .
H(20) H(15) 3.181 .
H(20) H(19) 1.596 .
H(20) H(21) 2.222 .
H(20) H(22) 2.522 .
H(20) H(23) 2.819 .
H(20) H(30) 3.174 .
H(20) H(31) 2.832 .
H(20) H(33) 3.034 .
H(21) P(1) 3.260 .
H(21) C(5) 3.518 2_655
H(21) C(17) 2.070 .
H(21) C(21) 3.165 .
H(21) C(22) 3.584 .
H(21) C(26) 3.421 2_655
H(21) H(2) 3.466 2_655
H(21) H(3) 3.263 2_655
H(21) H(11) 3.579 1_455
H(21) H(19) 2.808 .
H(21) H(20) 2.222 .
H(21) H(22) 1.600 .
H(21) H(23) 1.600 .
H(21) H(24) 3.444 .
H(21) H(30) 2.587 .
H(21) H(31) 3.038 .
H(21) H(42) 2.501 2_655
H(22) C(17) 2.070 .
H(22) C(28) 3.226 4_555
H(22) H(3) 3.600 2_655
H(22) H(19) 2.208 .
H(22) H(20) 2.522 .
H(22) H(21) 1.600 .
H(22) H(23) 1.600 .
H(22) H(24) 3.504 .
H(22) H(28) 3.572 .
H(22) H(46) 3.297 4_555
H(22) H(47) 3.187 4_555
H(22) H(48) 2.687 4_555
H(23) P(1) 2.827 .
H(23) C(11) 3.286 1_455
H(23) C(12) 2.914 1_455
H(23) C(13) 3.395 1_455
H(23) C(17) 2.070 .
H(23) C(19) 2.694 .
H(23) C(20) 3.329 .
H(23) C(21) 3.171 .
H(23) H(10) 3.487 1_455
H(23) H(11) 2.878 1_455
H(23) H(19) 2.546 .
H(23) H(20) 2.819 .
H(23) H(21) 1.600 .
H(23) H(22) 1.600 .
H(23) H(24) 2.080 .
H(23) H(25) 3.551 .
H(23) H(27) 3.446 .
H(23) H(28) 3.172 .
H(23) H(30) 2.600 .
H(23) H(32) 3.563 4_555
H(23) H(42) 3.278 2_655
H(24) P(1) 2.330 .
H(24) C(9) 3.001 1_455
H(24) C(10) 2.910 1_455
H(24) C(11) 2.952 1_455
H(24) C(12) 3.060 1_455
H(24) C(13) 3.111 1_455
H(24) C(14) 3.100 1_455
H(24) C(17) 2.952 .
H(24) C(18) 2.855 .
H(24) C(20) 2.071 .
H(24) C(21) 2.904 .
H(24) H(6) 3.586 .
H(24) H(10) 3.463 1_455
H(24) H(13) 3.384 1_455
H(24) H(19) 3.275 .
H(24) H(21) 3.444 .
H(24) H(22) 3.504 .
H(24) H(23) 2.080 .
H(24) H(25) 1.599 .
H(24) H(26) 2.818 .
H(24) H(27) 2.223 .
H(24) H(28) 2.548 .
H(24) H(29) 3.092 .
H(24) H(30) 2.678 .
H(24) H(32) 3.560 4_555
H(25) Pt(1) 3.503 .
H(25) S(1) 3.167 .
H(25) P(1) 2.330 .
H(25) C(7) 3.028 .
H(25) C(9) 3.332 1_455
H(25) C(10) 3.379 1_455
H(25) C(20) 2.071 .
H(25) C(21) 3.052 .
H(25) H(4) 3.447 .
H(25) H(5) 3.430 .
H(25) H(6) 2.055 .
H(25) H(13) 3.080 1_455
H(25) H(23) 3.551 .
H(25) H(24) 1.599 .
H(25) H(26) 2.233 .
H(25) H(27) 2.531 .
H(25) H(28) 2.825 .
H(25) H(29) 2.846 .
H(25) H(30) 3.281 .
H(25) H(44) 3.266 1_455
H(26) P(1) 3.203 .
H(26) C(7) 2.796 .
H(26) C(7) 3.516 3_656
H(26) C(19) 2.072 .
H(26) C(24) 3.499 3_656
H(26) H(1) 2.980 3_656
H(26) H(4) 2.674 .
H(26) H(4) 3.133 3_656
H(26) H(5) 2.987 .
H(26) H(5) 3.109 3_656
H(26) H(6) 2.294 .
H(26) H(24) 2.818 .
H(26) H(25) 2.233 .
H(26) H(27) 1.600 .
H(26) H(28) 1.600 .
H(26) H(36) 3.567 3_656
H(26) H(37) 3.283 3_656
H(26) H(38) 3.087 3_656
H(27) P(1) 3.597 .
H(27) C(14) 3.466 1_455
H(27) C(16) 3.555 1_455
H(27) C(19) 2.072 .
H(27) C(22) 3.162 4_555
H(27) C(24) 3.552 3_656
H(27) H(1) 3.278 3_656
H(27) H(6) 3.506 .
H(27) H(17) 3.278 1_455
H(27) H(18) 3.375 1_455
H(27) H(23) 3.446 .
H(27) H(24) 2.223 .
H(27) H(25) 2.531 .
H(27) H(26) 1.600 .
H(27) H(28) 1.600 .
H(27) H(31) 3.017 4_555
H(27) H(32) 2.496 4_555
H(27) H(33) 3.591 4_555
H(27) H(37) 3.046 3_656
H(27) H(38) 3.184 3_656
H(28) P(1) 2.761 .
H(28) C(17) 2.798 .
H(28) C(18) 3.403 .
H(28) C(19) 2.072 .
H(28) H(1) 2.901 3_656
H(28) H(16) 3.020 .
H(28) H(19) 2.277 .
H(28) H(22) 3.572 .
H(28) H(23) 3.172 .
H(28) H(24) 2.548 .
H(28) H(25) 2.825 .
H(28) H(26) 1.600 .
H(28) H(27) 1.600 .
H(28) H(31) 3.547 4_555
H(28) H(32) 3.268 4_555
H(29) S(1) 2.740 .
H(29) P(1) 2.342 .
H(29) C(13) 3.557 4_454
H(29) C(15) 3.349 1_455
H(29) C(19) 2.985 .
H(29) C(22) 2.061 .
H(29) H(12) 2.666 4_454
H(29) H(13) 2.509 1_455
H(29) H(14) 3.577 1_455
H(29) H(17) 2.949 4_454
H(29) H(24) 3.092 .
H(29) H(25) 2.846 .
H(29) H(30) 1.599 .
H(29) H(31) 2.809 .
H(29) H(32) 2.211 .
H(29) H(33) 2.538 .
H(30) P(1) 2.342 .
H(30) C(10) 3.562 1_455
H(30) C(11) 3.127 1_455
H(30) C(17) 2.898 .
H(30) C(18) 2.813 .
H(30) C(19) 2.971 .
H(30) C(22) 2.061 .
H(30) H(10) 2.826 1_455
H(30) H(13) 3.141 1_455
H(30) H(17) 2.964 4_454
H(30) H(20) 3.174 .
H(30) H(21) 2.587 .
H(30) H(23) 2.600 .
H(30) H(24) 2.678 .
H(30) H(25) 3.281 .
H(30) H(29) 1.599 .
H(30) H(31) 2.221 .
H(30) H(32) 2.521 .
H(30) H(33) 2.816 .
H(30) H(42) 3.035 2_655
H(31) P(1) 3.204 .
H(31) C(3) 3.572 2_655
H(31) C(4) 3.315 2_655
H(31) C(17) 3.274 .
H(31) C(18) 3.596 .
H(31) C(21) 2.061 .
H(31) H(1) 3.386 2_655
H(31) H(2) 2.908 2_655
H(31) H(14) 3.432 .
H(31) H(17) 3.425 4_454
H(31) H(20) 2.832 .
H(31) H(21) 3.038 .
H(31) H(27) 3.017 4_554
H(31) H(28) 3.547 4_554
H(31) H(29) 2.809 .
H(31) H(30) 2.221 .
H(31) H(32) 1.600 .
H(31) H(33) 1.600 .
H(32) C(13) 3.083 4_454
H(32) C(14) 3.458 4_454
H(32) C(16) 3.360 4_454
H(32) C(20) 3.272 4_554
H(32) C(21) 2.061 .
H(32) H(12) 2.621 4_454
H(32) H(17) 2.577 4_454
H(32) H(23) 3.563 4_554
H(32) H(24) 3.560 4_554
H(32) H(27) 2.496 4_554
H(32) H(28) 3.268 4_554
H(32) H(29) 2.211 .
H(32) H(30) 2.521 .
H(32) H(31) 1.600 .
H(32) H(33) 1.600 .
H(33) Pt(1) 3.248 .
H(33) S(1) 3.533 .
H(33) P(1) 2.758 .
H(33) C(15) 3.083 .
H(33) C(17) 3.439 .
H(33) C(21) 2.061 .
H(33) H(14) 2.792 .
H(33) H(15) 2.548 .
H(33) H(20) 3.034 .
H(33) H(27) 3.591 4_554
H(33) H(29) 2.538 .
H(33) H(30) 2.816 .
H(33) H(31) 1.600 .
H(33) H(32) 1.600 .
H(33) H(48) 3.543 .
H(34) P(2) 2.343 .
H(34) C(2) 3.590 1_655
H(34) C(3) 3.233 1_655
H(34) C(24) 2.073 .
H(34) C(25) 2.877 .
H(34) C(26) 2.785 .
H(34) C(27) 3.004 .
H(34) H(1) 3.108 1_655
H(34) H(5) 3.233 1_655
H(34) H(18) 2.847 3_756
H(34) H(35) 1.601 .
H(34) H(36) 2.818 .
H(34) H(36) 3.519 3_756
H(34) H(37) 2.224 .
H(34) H(38) 2.553 .
H(34) H(39) 3.152 .
H(34) H(41) 3.415 .
H(34) H(42) 3.403 .
H(34) H(43) 2.021 .
H(34) H(44) 3.311 .
H(34) H(45) 2.719 .
H(35) S(2) 2.733 .
H(35) P(2) 2.343 .
H(35) C(7) 3.405 1_655
H(35) C(24) 2.073 .
H(35) C(24) 3.138 3_756
H(35) C(27) 2.978 .
H(35) H(5) 2.799 1_655
H(35) H(6) 3.343 1_655
H(35) H(34) 1.601 .
H(35) H(35) 3.504 3_756
H(35) H(36) 2.232 .
H(35) H(36) 2.567 3_756
H(35) H(37) 2.539 .
H(35) H(37) 2.891 3_756
H(35) H(38) 2.824 .
H(35) H(43) 3.485 .
H(35) H(44) 2.833 .
H(35) H(45) 3.084 .
H(36) S(2) 3.294 .
H(36) P(2) 3.193 .
H(36) C(7) 3.284 3_656
H(36) C(23) 2.070 .
H(36) C(23) 3.317 3_756
H(36) C(24) 3.532 3_756
H(36) H(4) 2.643 .
H(36) H(5) 2.396 3_656
H(36) H(6) 3.446 3_656
H(36) H(26) 3.567 3_656
H(36) H(34) 2.818 .
H(36) H(34) 3.519 3_756
H(36) H(35) 2.232 .
H(36) H(35) 2.567 3_756
H(36) H(36) 3.297 3_756
H(36) H(37) 1.600 .
H(36) H(37) 3.397 3_756
H(36) H(38) 1.600 .
H(37) S(2) 3.147 3_756
H(37) P(2) 3.586 .
H(37) C(16) 3.049 3_756
H(37) C(20) 3.570 3_656
H(37) C(23) 2.070 .
H(37) H(4) 3.485 .
H(37) H(5) 3.334 3_656
H(37) H(17) 3.274 3_756
H(37) H(18) 2.141 3_756
H(37) H(26) 3.283 3_656
H(37) H(27) 3.046 3_656
H(37) H(34) 2.224 .
H(37) H(35) 2.539 .
H(37) H(35) 2.891 3_756
H(37) H(36) 1.600 .
H(37) H(36) 3.397 3_756
H(37) H(38) 1.600 .
H(38) P(2) 2.732 .
H(38) C(2) 3.160 .
H(38) C(3) 3.576 .
H(38) C(7) 2.956 .
H(38) C(20) 3.597 3_656
H(38) C(23) 2.070 .
H(38) C(25) 2.960 .
H(38) H(4) 2.127 .
H(38) H(5) 3.474 .
H(38) H(5) 3.315 3_656
H(38) H(18) 3.440 3_756
H(38) H(26) 3.087 3_656
H(38) H(27) 3.184 3_656
H(38) H(34) 2.553 .
H(38) H(35) 2.824 .
H(38) H(36) 1.600 .
H(38) H(37) 1.600 .
H(38) H(39) 2.446 .
H(38) H(43) 3.485 .
H(39) S(1) 3.477 .
H(39) P(2) 2.330 .
H(39) C(1) 2.578 .
H(39) C(2) 2.742 .
H(39) C(3) 3.074 .
H(39) C(4) 3.298 .
H(39) C(5) 3.215 .
H(39) C(6) 2.890 .
H(39) C(7) 3.599 .
H(39) C(23) 3.043 .
H(39) C(24) 3.139 .
H(39) C(26) 2.074 .
H(39) H(4) 3.321 .
H(39) H(34) 3.152 .
H(39) H(38) 2.446 .
H(39) H(40) 1.595 .
H(39) H(41) 2.820 .
H(39) H(42) 2.223 .
H(39) H(43) 2.553 .
H(40) S(1) 3.244 .
H(40) P(2) 2.330 .
H(40) C(1) 2.884 .
H(40) C(5) 3.536 .
H(40) C(6) 2.835 .
H(40) C(8) 3.018 .
H(40) C(26) 2.074 .
H(40) C(27) 3.043 .
H(40) C(28) 3.043 .
H(40) H(8) 3.138 .
H(40) H(8) 3.304 3_655
H(40) H(9) 2.616 .
H(40) H(39) 1.595 .
H(40) H(41) 2.237 .
H(40) H(42) 2.530 .
H(40) H(43) 2.830 .
H(40) H(45) 3.261 .
H(40) H(46) 2.780 .
H(40) H(48) 2.875 .
H(41) P(2) 3.263 .
H(41) C(8) 3.043 3_655
H(41) C(12) 3.553 2_745
H(41) C(25) 2.082 .
H(41) C(27) 3.159 .
H(41) C(28) 3.423 .
H(41) H(7) 2.970 3_655
H(41) H(8) 2.498 3_655
H(41) H(9) 3.187 3_655
H(41) H(10) 3.247 2_745
H(41) H(11) 2.781 2_745
H(41) H(34) 3.415 .
H(41) H(39) 2.820 .
H(41) H(40) 2.237 .
H(41) H(42) 1.600 .
H(41) H(43) 1.600 .
H(41) H(45) 2.665 .
H(41) H(46) 2.815 .
H(42) C(11) 3.462 2_745
H(42) C(12) 3.550 2_745
H(42) C(18) 3.300 2_645
H(42) C(25) 2.082 .
H(42) H(10) 2.825 2_745
H(42) H(11) 3.015 2_745
H(42) H(21) 2.501 2_645
H(42) H(23) 3.278 2_645
H(42) H(30) 3.035 2_645
H(42) H(34) 3.403 .
H(42) H(39) 2.223 .
H(42) H(40) 2.530 .
H(42) H(41) 1.600 .
H(42) H(43) 1.600 .
H(43) P(2) 2.840 .
H(43) C(3) 3.516 1_655
H(43) C(4) 3.254 1_655
H(43) C(23) 2.712 .
H(43) C(24) 3.537 .
H(43) C(25) 2.082 .
H(43) C(27) 3.174 .
H(43) H(2) 3.262 1_655
H(43) H(10) 2.830 2_745
H(43) H(11) 3.540 2_745
H(43) H(34) 2.021 .
H(43) H(35) 3.485 .
H(43) H(38) 3.485 .
H(43) H(39) 2.553 .
H(43) H(40) 2.830 .
H(43) H(41) 1.600 .
H(43) H(42) 1.600 .
H(43) H(45) 2.619 .
H(44) Pt(1) 3.513 .
H(44) S(1) 3.539 1_655
H(44) S(2) 3.129 .
H(44) P(2) 2.339 .
H(44) C(1) 3.355 1_655
H(44) C(2) 3.527 1_655
H(44) C(15) 3.019 .
H(44) C(23) 3.052 .
H(44) C(28) 2.059 .
H(44) H(6) 3.247 1_655
H(44) H(13) 2.497 .
H(44) H(15) 2.704 .
H(44) H(25) 3.266 1_655
H(44) H(34) 3.311 .
H(44) H(35) 2.833 .
H(44) H(45) 1.598 .
H(44) H(46) 2.808 .
H(44) H(47) 2.211 .
H(44) H(48) 2.534 .
H(45) P(2) 2.339 .
H(45) C(1) 2.916 1_655
H(45) C(2) 3.059 1_655
H(45) C(3) 3.325 1_655
H(45) C(4) 3.424 1_655
H(45) C(5) 3.219 1_655
H(45) C(6) 2.960 1_655
H(45) C(23) 2.917 .
H(45) C(25) 2.953 .
H(45) C(26) 2.866 .
H(45) C(28) 2.059 .
H(45) H(7) 3.385 1_655
H(45) H(34) 2.719 .
H(45) H(35) 3.084 .
H(45) H(40) 3.261 .
H(45) H(41) 2.665 .
H(45) H(43) 2.619 .
H(45) H(44) 1.598 .
H(45) H(46) 2.221 .
H(45) H(47) 2.515 .
H(45) H(48) 2.816 .
H(46) P(2) 3.205 .
H(46) C(8) 3.364 3_655
H(46) C(25) 3.190 .
H(46) C(26) 3.413 .
H(46) C(27) 2.061 .
H(46) H(3) 2.868 3_655
H(46) H(7) 3.153 1_655
H(46) H(8) 2.448 3_655
H(46) H(22) 3.297 4_554
H(46) H(40) 2.780 .
H(46) H(41) 2.815 .
H(46) H(44) 2.808 .
H(46) H(45) 2.221 .
H(46) H(47) 1.600 .
H(46) H(48) 1.600 .
H(47) C(13) 3.383 4_554
H(47) C(15) 3.261 .
H(47) C(27) 2.061 .
H(47) H(3) 3.487 3_655
H(47) H(7) 3.049 1_655
H(47) H(12) 2.932 4_554
H(47) H(13) 2.745 .
H(47) H(14) 3.523 .
H(47) H(15) 3.036 .
H(47) H(22) 3.187 4_554
H(47) H(44) 2.211 .
H(47) H(45) 2.515 .
H(47) H(46) 1.600 .
H(47) H(48) 1.600 .
H(48) Pt(1) 3.266 .
H(48) P(2) 2.769 .
H(48) C(15) 3.336 .
H(48) C(25) 3.317 .
H(48) C(27) 2.061 .
H(48) H(9) 3.572 .
H(48) H(13) 3.256 .
H(48) H(15) 2.678 .
H(48) H(22) 2.687 4_554
H(48) H(33) 3.543 .
H(48) H(40) 2.875 .
H(48) H(44) 2.534 .
H(48) H(45) 2.816 .
H(48) H(46) 1.600 .
H(48) H(47) 1.600 .

loop_
_geom_torsion_atom_site_label_1
_geom_torsion_atom_site_label_2
_geom_torsion_atom_site_label_3
_geom_torsion_atom_site_label_4
_geom_torsion
S(1) Pt(1) S(2) C(9) -139.7(7)
S(2) Pt(1) S(1) C(1) -39.4(7)
S(1) Pt(1) P(1) C(17) -167.0(2)
S(1) Pt(1) P(1) C(19) 72.95(15)
S(1) Pt(1) P(1) C(21) -44.21(17)
P(1) Pt(1) S(1) C(1) -135.59(18)
S(1) Pt(1) P(2) C(23) -132.00(17)
S(1) Pt(1) P(2) C(25) -9.1(2)
S(1) Pt(1) P(2) C(27) 110.91(17)
P(2) Pt(1) S(1) C(1) 46.02(18)
S(2) Pt(1) P(1) C(17) 16.3(2)
S(2) Pt(1) P(1) C(19) -103.71(15)
S(2) Pt(1) P(1) C(21) 139.12(17)
P(1) Pt(1) S(2) C(9) -43.88(19)
S(2) Pt(1) P(2) C(23) 44.65(17)
S(2) Pt(1) P(2) C(25) 167.5(2)
S(2) Pt(1) P(2) C(27) -72.44(17)
P(2) Pt(1) S(2) C(9) 134.47(19)
P(1) Pt(1) P(2) C(23) 117.4(11)
P(1) Pt(1) P(2) C(25) -119.7(11)
P(1) Pt(1) P(2) C(27) 0.3(3)
P(2) Pt(1) P(1) C(17) -56.2(11)
P(2) Pt(1) P(1) C(19) -176.3(11)
P(2) Pt(1) P(1) C(21) 66.6(11)
Pt(1) S(1) C(1) C(2) 51.8(4)
Pt(1) S(1) C(1) C(6) -132.5(3)
Pt(1) S(2) C(9) C(10) -51.2(4)
Pt(1) S(2) C(9) C(14) 132.8(3)
Pt(1) P(1) C(17) C(18) -177.2(3)
Pt(1) P(1) C(19) C(20) 65.2(3)
Pt(1) P(1) C(21) C(22) -59.2(4)
C(17) P(1) C(19) C(20) -64.1(3)
C(19) P(1) C(17) C(18) -52.9(4)
C(17) P(1) C(21) C(22) 72.2(4)
C(21) P(1) C(17) C(18) 54.5(5)
C(19) P(1) C(21) C(22) 179.1(3)
C(21) P(1) C(19) C(20) -171.1(3)
Pt(1) P(2) C(23) C(24) 57.0(3)
Pt(1) P(2) C(25) C(26) 178.0(3)
Pt(1) P(2) C(27) C(28) -64.6(4)
C(23) P(2) C(25) C(26) -53.6(4)
C(25) P(2) C(23) C(24) -74.5(4)
C(23) P(2) C(27) C(28) 171.8(4)
C(27) P(2) C(23) C(24) 178.5(3)
C(25) P(2) C(27) C(28) 64.9(4)
C(27) P(2) C(25) C(26) 53.9(4)
S(1) C(1) C(2) C(3) -179.0(3)
S(1) C(1) C(2) C(7) 2.3(6)
S(1) C(1) C(6) C(5) 179.6(4)
S(1) C(1) C(6) C(8) 1.7(7)
C(2) C(1) C(6) C(5) -4.4(7)
C(2) C(1) C(6) C(8) 177.7(5)
C(6) C(1) C(2) C(3) 5.3(6)
C(6) C(1) C(2) C(7) -173.4(4)
C(1) C(2) C(3) C(4) -2.6(7)
C(7) C(2) C(3) C(4) 176.2(5)
C(2) C(3) C(4) C(5) -1.3(9)
C(3) C(4) C(5) C(6) 2.2(9)
C(4) C(5) C(6) C(1) 0.7(8)
C(4) C(5) C(6) C(8) 178.6(6)
S(2) C(9) C(10) C(11) -178.0(3)
S(2) C(9) C(10) C(15) 1.0(6)
S(2) C(9) C(14) C(13) 177.2(4)
S(2) C(9) C(14) C(16) -2.5(6)
C(10) C(9) C(14) C(13) 1.0(7)
C(10) C(9) C(14) C(16) -178.6(4)
C(14) C(9) C(10) C(11) -2.0(6)
C(14) C(9) C(10) C(15) 176.9(4)
C(9) C(10) C(11) C(12) 1.5(7)
C(15) C(10) C(11) C(12) -177.4(5)
C(10) C(11) C(12) C(13) -0.1(7)
C(11) C(12) C(13) C(14) -0.9(9)
C(12) C(13) C(14) C(9) 0.4(8)
C(12) C(13) C(14) C(16) -179.9(4)
